data_4102033
loop_
_publ_author_name
'Alexander J. M. Miller'
'Jay A. Labinger'
'John E. Bercaw'

_publ_section_title
;
 Homogeneous CO Hydrogenation: Dihydrogen Activation Involves a Frustrated
 Lewis Pair Instead of a Platinum Complex
;
_journal_name_full 'Journal of the American Chemical Society'
_journal_page_first 3301
_journal_page_last 3303
_journal_paper_doi 10.1021/ja100574n
_journal_volume 132
_journal_year 2010
_chemical_formula_moiety 'C56 H72 B2 O6 P2 Re, B F4'
_chemical_formula_sum 'C56 H72 B3 F4 O6 P2 Re'
_chemical_formula_weight 1197.71
_chemical_name_systematic
;
 ?
;
_space_group_IT_number 2
_symmetry_cell_setting triclinic
_symmetry_space_group_name_Hall '-P 1'
_symmetry_space_group_name_H-M 'P -1'
_atom_sites_solution_hydrogens geom
_atom_sites_solution_primary direct
_atom_sites_solution_secondary difmap
_audit_creation_method SHELXL-97
_cell_angle_alpha 92.554(2)
_cell_angle_beta 104.359(2)
_cell_angle_gamma 105.481(2)
_cell_formula_units_Z 1
_cell_length_a 9.7744(4)
_cell_length_b 10.3565(4)
_cell_length_c 14.9063(6)
_cell_measurement_reflns_used 9538
_cell_measurement_temperature 100(2)
_cell_measurement_theta_max 46.10
_cell_measurement_theta_min 2.25
_cell_volume 1398.82(10)
_computing_cell_refinement 'Bruker SAINT-Plus v7.66A'
_computing_data_collection 'Bruker APEX2 v2009.7-0'
_computing_data_reduction 'Bruker SAINT-Plus v7.66A'
_computing_molecular_graphics 'Bruker XP v5.1'
_computing_publication_material 'Bruker XCIF 2008'
_computing_structure_refinement 'SHELXL-97 (Sheldrick, 2008)'
_computing_structure_solution 'SHELXS-97 (Sheldrick, 2008)'
_diffrn_ambient_temperature 100(2)
_diffrn_measured_fraction_theta_full 0.984
_diffrn_measured_fraction_theta_max 0.984
_diffrn_measurement_device_type 'Bruker KAPPA APEX II'
_diffrn_measurement_method '\w scans; 23 settings'
_diffrn_radiation_monochromator graphite
_diffrn_radiation_source 'fine-focus sealed tube'
_diffrn_radiation_type MoK\a
_diffrn_radiation_wavelength 0.71073
_diffrn_reflns_av_R_equivalents 0.0288
_diffrn_reflns_av_sigmaI/netI 0.0262
_diffrn_reflns_limit_h_max 20
_diffrn_reflns_limit_h_min -20
_diffrn_reflns_limit_k_max 22
_diffrn_reflns_limit_k_min -21
_diffrn_reflns_limit_l_max 31
_diffrn_reflns_limit_l_min -31
_diffrn_reflns_number 108791
_diffrn_reflns_theta_full 49.35
_diffrn_reflns_theta_max 49.35
_diffrn_reflns_theta_min 2.25
_exptl_absorpt_coefficient_mu 2.290
_exptl_absorpt_correction_T_max 0.7497
_exptl_absorpt_correction_T_min 0.6272
_exptl_absorpt_correction_type multi-scan
_exptl_absorpt_process_details 'SADABS v2008/1, Bruker-AXS, Madison, WI'
_exptl_crystal_colour Colorless
_exptl_crystal_density_diffrn 1.422
_exptl_crystal_density_meas 0
_exptl_crystal_density_method 'not measured'
_exptl_crystal_description Block
_exptl_crystal_F_000 612
_exptl_crystal_size_max 0.27
_exptl_crystal_size_mid 0.26
_exptl_crystal_size_min 0.19
_refine_diff_density_max 4.186
_refine_diff_density_min -2.302
_refine_diff_density_rms 0.121
_refine_ls_extinction_method none
_refine_ls_goodness_of_fit_ref 2.373
_refine_ls_hydrogen_treatment Riding
_refine_ls_matrix_type 'Full matrix'
_refine_ls_number_parameters 349
_refine_ls_number_reflns 28016
_refine_ls_number_restraints 0
_refine_ls_restrained_S_all 2.373
_refine_ls_R_factor_all 0.0311
_refine_ls_R_factor_gt 0.0306
_refine_ls_shift/su_max 0.001
_refine_ls_shift/su_mean 0.000
_refine_ls_structure_factor_coef Fsqd
_refine_ls_weighting_details w=1/s^2^(Fo^2^)
_refine_ls_weighting_scheme sigma
_refine_ls_wR_factor_gt 0.0591
_refine_ls_wR_factor_ref 0.0592
_reflns_number_gt 27766
_reflns_number_total 28016
_reflns_threshold_expression >2sigma(I)
_cod_data_source_file ja100574n_si_002.cif
_cod_data_source_block ajmm49
_cod_depositor_comments
;
The following automatic conversions were performed:

'_atom_sites_solution_primary' value 'Direct methods' was changed to
'direct'.

'_atom_sites_solution_secondary' value 'Difference Fourier map' was
changed to 'difmap'.

'_atom_sites_solution_hydrogens' value 'Geometric positions' was
changed to 'geom'.

Automatic conversion script
Id: cif_fix_values 6452 2018-10-05 10:23:21Z andrius 
;
_cod_database_code 4102033

loop_
_symmetry_equiv_pos_as_xyz
'x, y, z'
'-x, -y, -z'

loop_
_atom_site_label
_atom_site_type_symbol
_atom_site_fract_x
_atom_site_fract_y
_atom_site_fract_z
_atom_site_U_iso_or_equiv
_atom_site_adp_type
_atom_site_occupancy
_atom_site_symmetry_multiplicity
_atom_site_calc_flag
_atom_site_refinement_flags
_atom_site_disorder_assembly
_atom_site_disorder_group
Re1 Re 0.5000 0.5000 0.5000 0.01336(1) Uani 1 2 d S . .
P1 P 0.52336(3) 0.59646(2) 0.356801(15) 0.01603(3) Uani 1 1 d . . .
O1 O 0.6268(3) 0.2696(2) 0.45001(13) 0.1043(10) Uani 1 1 d . . .
O2 O 0.19773(17) 0.29359(18) 0.39635(10) 0.0800(6) Uani 1 1 d . . .
O3 O 0.58247(13) 0.25938(8) 0.13995(6) 0.0329(2) Uani 1 1 d . . .
B1 B 0.41523(19) 0.27724(11) 0.13664(8) 0.0297(3) Uani 1 1 d . . .
C1 C 0.5863(2) 0.35666(17) 0.46883(10) 0.0452(4) Uani 1 1 d . . .
C2 C 0.30493(15) 0.37188(15) 0.43440(9) 0.0390(3) Uani 1 1 d . . .
C3 C 0.67130(12) 0.75359(10) 0.37232(8) 0.02410(17) Uani 1 1 d . . .
C4 C 0.80391(17) 0.7563(2) 0.35395(14) 0.0488(4) Uani 1 1 d . . .
H4 H 0.8201 0.6748 0.3335 0.059 Uiso 1 1 calc R . .
C5 C 0.9140(2) 0.8784(3) 0.36538(18) 0.0699(7) Uani 1 1 d . . .
H5 H 1.0045 0.8795 0.3521 0.084 Uiso 1 1 calc R . .
C6 C 0.8929(2) 0.9963(2) 0.39551(15) 0.0615(6) Uani 1 1 d . . .
H6 H 0.9683 1.0790 0.4030 0.074 Uiso 1 1 calc R . .
C7 C 0.7643(2) 0.99455(15) 0.41456(17) 0.0586(5) Uani 1 1 d . . .
H7 H 0.7501 1.0764 0.4362 0.070 Uiso 1 1 calc R . .
C8 C 0.65186(17) 0.87348(13) 0.40268(14) 0.0429(3) Uani 1 1 d . . .
H8 H 0.5616 0.8739 0.4156 0.051 Uiso 1 1 calc R . .
C9 C 0.36807(13) 0.64782(11) 0.29010(8) 0.02666(18) Uani 1 1 d . . .
C10 C 0.3824(2) 0.71529(14) 0.21245(9) 0.0426(3) Uani 1 1 d . . .
H10 H 0.4714 0.7313 0.1942 0.051 Uiso 1 1 calc R . .
C11 C 0.2671(3) 0.75901(18) 0.16182(13) 0.0633(6) Uani 1 1 d . . .
H11 H 0.2770 0.8026 0.1081 0.076 Uiso 1 1 calc R . .
C12 C 0.1402(3) 0.7403(2) 0.1881(2) 0.0792(9) Uani 1 1 d . . .
H12 H 0.0628 0.7727 0.1541 0.095 Uiso 1 1 calc R . .
C13 C 0.1255(2) 0.6749(3) 0.2632(3) 0.0839(10) Uani 1 1 d . . .
H13 H 0.0364 0.6610 0.2811 0.101 Uiso 1 1 calc R . .
C14 C 0.23812(16) 0.62735(19) 0.31512(15) 0.0503(4) Uani 1 1 d . . .
H14 H 0.2250 0.5811 0.3674 0.060 Uiso 1 1 calc R . .
C15 C 0.55600(14) 0.48677(10) 0.26987(7) 0.02453(18) Uani 1 1 d . . .
H15A H 0.5672 0.5356 0.2153 0.029 Uiso 1 1 calc R . .
H15B H 0.6493 0.4650 0.2967 0.029 Uiso 1 1 calc R . .
C16 C 0.42999(16) 0.35460(10) 0.23728(7) 0.0303(2) Uani 1 1 d . . .
H16A H 0.3358 0.3748 0.2350 0.036 Uiso 1 1 calc R . .
H16B H 0.4435 0.2920 0.2848 0.036 Uiso 1 1 calc R . .
C17 C 0.30420(18) 0.12597(10) 0.11560(8) 0.0339(3) Uani 1 1 d . . .
H17 H 0.3363 0.0747 0.1682 0.041 Uiso 1 1 calc R . .
C18 C 0.14967(19) 0.13782(12) 0.11462(9) 0.0380(3) Uani 1 1 d . . .
H18A H 0.0785 0.0466 0.0985 0.046 Uiso 1 1 calc R . .
H18B H 0.1519 0.1717 0.1783 0.046 Uiso 1 1 calc R . .
C19 C 0.0934(2) 0.23138(13) 0.04595(10) 0.0397(3) Uani 1 1 d . . .
H19A H 0.0094 0.2530 0.0625 0.048 Uiso 1 1 calc R . .
H19B H 0.0560 0.1817 -0.0176 0.048 Uiso 1 1 calc R . .
C20 C 0.20978(19) 0.36508(12) 0.04392(9) 0.0360(3) Uani 1 1 d . . .
H20A H 0.1735 0.4041 -0.0136 0.043 Uiso 1 1 calc R . .
H20B H 0.2181 0.4292 0.0976 0.043 Uiso 1 1 calc R . .
C21 C 0.36546(17) 0.35367(10) 0.04729(8) 0.0306(2) Uani 1 1 d . . .
H21 H 0.4349 0.4467 0.0570 0.037 Uiso 1 1 calc R . .
C22 C 0.36985(19) 0.27936(11) -0.04367(8) 0.0363(3) Uani 1 1 d . . .
H22A H 0.3287 0.3243 -0.0968 0.044 Uiso 1 1 calc R . .
H22B H 0.4741 0.2891 -0.0418 0.044 Uiso 1 1 calc R . .
C23 C 0.2852(2) 0.12830(11) -0.06200(9) 0.0406(4) Uani 1 1 d . . .
H23A H 0.3162 0.0853 -0.1112 0.049 Uiso 1 1 calc R . .
H23B H 0.1786 0.1187 -0.0860 0.049 Uiso 1 1 calc R . .
C24 C 0.3088(2) 0.05228(11) 0.02448(9) 0.0387(3) Uani 1 1 d . . .
H24A H 0.4056 0.0340 0.0349 0.046 Uiso 1 1 calc R . .
H24B H 0.2321 -0.0359 0.0110 0.046 Uiso 1 1 calc R . .
C25 C 0.7013(2) 0.36082(13) 0.11655(10) 0.0381(3) Uani 1 1 d . . .
H25A H 0.6832 0.4504 0.1182 0.046 Uiso 1 1 calc R . .
H25B H 0.7088 0.3352 0.0535 0.046 Uiso 1 1 calc R . .
C26 C 0.8428(2) 0.36382(17) 0.19090(14) 0.0489(4) Uani 1 1 d . . .
H26A H 0.9300 0.3884 0.1659 0.059 Uiso 1 1 calc R . .
H26B H 0.8593 0.4278 0.2465 0.059 Uiso 1 1 calc R . .
C27 C 0.8097(2) 0.21892(17) 0.21338(13) 0.0474(4) Uani 1 1 d . . .
H27A H 0.8708 0.2125 0.2759 0.057 Uiso 1 1 calc R . .
H27B H 0.8275 0.1595 0.1663 0.057 Uiso 1 1 calc R . .
C28 C 0.6472(2) 0.18190(14) 0.21055(11) 0.0412(3) Uani 1 1 d . . .
H28A H 0.6004 0.0838 0.1925 0.049 Uiso 1 1 calc R . .
H28B H 0.6345 0.2071 0.2722 0.049 Uiso 1 1 calc R . .
B2 B 0.9772(3) 0.4397(4) 0.4887(3) 0.0365(6) Uani 0.50 1 d P . .
F1 F 0.8569(3) 0.4842(3) 0.4623(3) 0.0797(10) Uani 0.50 1 d P . .
F2 F 0.9290(4) 0.3035(3) 0.4893(4) 0.1209(18) Uani 0.50 1 d P . .
F3 F 1.0636(4) 0.4693(6) 0.4351(4) 0.145(2) Uani 0.50 1 d P . .
F4 F 1.0567(5) 0.4993(3) 0.5779(2) 0.0928(13) Uani 0.50 1 d P . .

loop_
_atom_site_aniso_label
_atom_site_aniso_U_11
_atom_site_aniso_U_22
_atom_site_aniso_U_33
_atom_site_aniso_U_23
_atom_site_aniso_U_13
_atom_site_aniso_U_12
Re1 0.01535(2) 0.01372(2) 0.01135(2) -0.00069(1) 0.00564(1) 0.00318(1)
P1 0.02264(9) 0.01323(8) 0.01349(8) 0.00045(6) 0.00763(7) 0.00490(7)
O1 0.230(3) 0.1126(14) 0.0590(10) 0.0482(10) 0.0875(15) 0.1459(19)
O2 0.0574(8) 0.0830(10) 0.0430(7) 0.0246(7) -0.0162(5) -0.0489(8)
O3 0.0617(6) 0.0173(3) 0.0256(4) 0.0039(2) 0.0246(4) 0.0091(3)
B1 0.0594(8) 0.0127(4) 0.0205(4) 0.0012(3) 0.0229(5) 0.0047(4)
C1 0.0890(12) 0.0489(7) 0.0289(6) 0.0190(5) 0.0365(7) 0.0505(8)
C2 0.0319(5) 0.0418(7) 0.0241(5) 0.0119(4) -0.0017(4) -0.0144(5)
C3 0.0279(4) 0.0187(4) 0.0239(4) 0.0051(3) 0.0085(3) 0.0021(3)
C4 0.0301(6) 0.0544(9) 0.0548(10) -0.0088(7) 0.0197(6) -0.0046(6)
C5 0.0380(8) 0.0811(15) 0.0714(14) -0.0040(11) 0.0236(9) -0.0211(9)
C6 0.0460(9) 0.0473(9) 0.0615(11) 0.0214(8) -0.0045(8) -0.0209(7)
C7 0.0525(9) 0.0186(5) 0.0843(14) 0.0081(6) -0.0079(9) 0.0002(5)
C8 0.0360(6) 0.0175(5) 0.0696(11) -0.0010(5) 0.0096(6) 0.0035(4)
C9 0.0346(5) 0.0208(4) 0.0207(4) 0.0008(3) -0.0013(3) 0.0099(3)
C10 0.0800(11) 0.0307(6) 0.0197(5) 0.0055(4) 0.0049(5) 0.0277(6)
C11 0.1078(18) 0.0383(8) 0.0324(7) 0.0036(6) -0.0176(9) 0.0359(9)
C12 0.0653(13) 0.0532(11) 0.0908(18) 0.0165(11) -0.0366(12) 0.0221(9)
C13 0.0300(7) 0.0695(13) 0.141(3) 0.0486(16) -0.0060(11) 0.0161(8)
C14 0.0235(5) 0.0513(9) 0.0718(12) 0.0283(8) 0.0016(6) 0.0109(5)
C15 0.0431(5) 0.0173(3) 0.0190(4) 0.0021(3) 0.0184(4) 0.0090(3)
C16 0.0593(7) 0.0143(3) 0.0202(4) 0.0009(3) 0.0230(5) 0.0045(4)
C17 0.0674(8) 0.0131(3) 0.0225(4) 0.0020(3) 0.0239(5) 0.0026(4)
C18 0.0625(8) 0.0197(4) 0.0289(5) 0.0021(4) 0.0228(6) -0.0027(5)
C19 0.0584(8) 0.0250(5) 0.0325(6) 0.0018(4) 0.0189(6) 0.0007(5)
C20 0.0606(8) 0.0192(4) 0.0292(5) 0.0035(3) 0.0202(5) 0.0054(5)
C21 0.0591(7) 0.0133(3) 0.0210(4) 0.0021(3) 0.0211(5) 0.0035(4)
C22 0.0718(9) 0.0181(4) 0.0207(4) 0.0025(3) 0.0244(5) 0.0047(5)
C23 0.0809(10) 0.0181(4) 0.0225(5) -0.0010(3) 0.0251(6) 0.0039(5)
C24 0.0782(10) 0.0132(4) 0.0253(5) 0.0000(3) 0.0247(6) 0.0046(5)
C25 0.0624(9) 0.0240(5) 0.0368(6) 0.0055(4) 0.0309(6) 0.0103(5)
C26 0.0628(10) 0.0367(7) 0.0474(9) -0.0073(6) 0.0242(8) 0.0082(7)
C27 0.0643(10) 0.0376(7) 0.0394(8) 0.0024(6) 0.0127(7) 0.0145(7)
C28 0.0753(10) 0.0269(5) 0.0342(6) 0.0093(4) 0.0291(7) 0.0220(6)
B2 0.0260(11) 0.0402(14) 0.0449(17) 0.0050(12) 0.0109(11) 0.0110(10)
F1 0.0382(11) 0.0649(16) 0.150(3) 0.0269(19) 0.0357(17) 0.0262(11)
F2 0.077(2) 0.0406(14) 0.197(5) 0.014(2) -0.039(2) 0.0071(13)
F3 0.0487(16) 0.242(6) 0.126(4) -0.054(4) 0.061(2) -0.011(3)
F4 0.122(3) 0.0708(19) 0.0426(14) 0.0107(12) -0.0115(16) -0.0137(19)

loop_
_atom_type_symbol
_atom_type_description
_atom_type_scat_dispersion_real
_atom_type_scat_dispersion_imag
_atom_type_scat_source
C C 0.0033 0.0016 'International Tables Vol C Tables 4.2.6.8 and 6.1.1.4'
H H 0.0000 0.0000 'International Tables Vol C Tables 4.2.6.8 and 6.1.1.4'
B B 0.0013 0.0007 'International Tables Vol C Tables 4.2.6.8 and 6.1.1.4'
O O 0.0106 0.0060 'International Tables Vol C Tables 4.2.6.8 and 6.1.1.4'
F F 0.0171 0.0103 'International Tables Vol C Tables 4.2.6.8 and 6.1.1.4'
P P 0.1023 0.0942 'International Tables Vol C Tables 4.2.6.8 and 6.1.1.4'
Re Re -1.0185 7.2310 'International Tables Vol C Tables 4.2.6.8 and 6.1.1.4'

loop_
_geom_angle_atom_site_label_1
_geom_angle_atom_site_label_2
_geom_angle_atom_site_label_3
_geom_angle
_geom_angle_site_symmetry_1
_geom_angle_site_symmetry_3
_geom_angle_publ_flag
C1 Re1 C1 179.999(1) . 2_666 yes
C1 Re1 C2 93.65(9) . 2_666 yes
C1 Re1 C2 86.35(9) 2_666 2_666 yes
C1 Re1 C2 86.35(9) . . yes
C1 Re1 C2 93.65(9) 2_666 . yes
C2 Re1 C2 180.00(8) 2_666 . yes
C1 Re1 P1 89.04(3) . 2_666 yes
C1 Re1 P1 90.96(3) 2_666 2_666 yes
C2 Re1 P1 91.43(3) 2_666 2_666 yes
C2 Re1 P1 88.57(3) . 2_666 yes
C1 Re1 P1 90.96(3) . . yes
C1 Re1 P1 89.04(3) 2_666 . yes
C2 Re1 P1 88.57(3) 2_666 . yes
C2 Re1 P1 91.43(3) . . yes
P1 Re1 P1 180.0 2_666 . yes
C9 P1 C3 100.32(5) . . ?
C9 P1 C15 102.77(6) . . ?
C3 P1 C15 104.49(5) . . ?
C9 P1 Re1 117.29(4) . . ?
C3 P1 Re1 114.95(4) . . ?
C15 P1 Re1 115.03(3) . . ?
C25 O3 C28 109.26(13) . . ?
C25 O3 B1 124.75(9) . . ?
C28 O3 B1 118.78(9) . . ?
C17 B1 C21 106.61(11) . . ?
C17 B1 C16 113.80(8) . . ?
C21 B1 C16 115.66(9) . . ?
C17 B1 O3 105.54(10) . . ?
C21 B1 O3 108.07(8) . . ?
C16 B1 O3 106.59(11) . . ?
O1 C1 Re1 175.7(2) . . ?
O2 C2 Re1 176.1(2) . . ?
C8 C3 C4 118.41(12) . . ?
C8 C3 P1 119.93(9) . . ?
C4 C3 P1 121.66(11) . . ?
C3 C4 C5 120.21(19) . . ?
C6 C5 C4 120.61(19) . . ?
C7 C6 C5 119.65(14) . . ?
C6 C7 C8 120.69(18) . . ?
C3 C8 C7 120.43(16) . . ?
C14 C9 C10 118.36(13) . . ?
C14 C9 P1 122.58(10) . . ?
C10 C9 P1 119.02(12) . . ?
C11 C10 C9 120.24(19) . . ?
C12 C11 C10 120.90(18) . . ?
C13 C12 C11 119.19(18) . . ?
C12 C13 C14 121.6(2) . . ?
C9 C14 C13 119.65(19) . . ?
C16 C15 P1 112.43(7) . . ?
C15 C16 B1 116.16(8) . . ?
C18 C17 C24 113.54(13) . . ?
C18 C17 B1 107.13(10) . . ?
C24 C17 B1 111.21(9) . . ?
C19 C18 C17 114.65(10) . . ?
C18 C19 C20 114.90(14) . . ?
C21 C20 C19 115.60(12) . . ?
C22 C21 C20 112.34(12) . . ?
C22 C21 B1 111.60(10) . . ?
C20 C21 B1 107.16(9) . . ?
C23 C22 C21 115.11(8) . . ?
C22 C23 C24 114.20(11) . . ?
C23 C24 C17 115.48(10) . . ?
O3 C25 C26 105.54(12) . . ?
C27 C26 C25 101.93(14) . . ?
C26 C27 C28 103.45(15) . . ?
O3 C28 C27 105.02(11) . . ?
B2 B2 F4 69.2(4) 2_766 2_766 ?
B2 B2 F3 81.6(4) 2_766 . ?
F4 B2 F3 60.8(4) 2_766 . ?
B2 B2 F1 75.3(3) 2_766 . ?
F4 B2 F1 51.9(3) 2_766 . ?
F3 B2 F1 112.7(4) . . ?
B2 B2 F2 163.8(6) 2_766 . ?
F4 B2 F2 125.4(4) 2_766 . ?
F3 B2 F2 110.9(5) . . ?
F1 B2 F2 107.5(3) . . ?
B2 B2 F4 55.9(3) 2_766 . ?
F4 B2 F4 125.1(3) 2_766 . ?
F3 B2 F4 107.7(3) . . ?
F1 B2 F4 108.9(4) . . ?
F2 B2 F4 109.1(4) . . ?
B2 B2 F1 56.4(3) 2_766 2_766 ?
F4 B2 F1 104.9(3) 2_766 2_766 ?
F3 B2 F1 63.5(3) . 2_766 ?
F1 B2 F1 131.7(3) . 2_766 ?
F2 B2 F1 118.8(3) . 2_766 ?
F4 B2 F1 44.6(2) . 2_766 ?
B2 B2 F3 51.3(3) 2_766 2_766 ?
F4 B2 F3 97.0(4) 2_766 2_766 ?
F3 B2 F3 132.9(3) . 2_766 ?
F1 B2 F3 60.5(3) . 2_766 ?
F2 B2 F3 115.5(4) . 2_766 ?
F4 B2 F3 49.1(3) . 2_766 ?
F1 B2 F3 86.7(3) 2_766 2_766 ?
F4 F1 B2 58.3(3) 2_766 . ?
F4 F1 F3 107.8(3) 2_766 2_766 ?
B2 F1 F3 69.0(3) . 2_766 ?
F4 F1 B2 59.0(2) 2_766 2_766 ?
B2 F1 B2 48.3(3) . 2_766 ?
F3 F1 B2 49.3(2) 2_766 2_766 ?
F4 F3 B2 57.1(2) 2_766 . ?
F4 F3 F1 105.1(3) 2_766 2_766 ?
B2 F3 F1 67.2(3) . 2_766 ?
F4 F3 B2 55.1(2) 2_766 2_766 ?
B2 F3 B2 47.1(3) . 2_766 ?
F1 F3 B2 50.5(2) 2_766 2_766 ?
F1 F4 B2 69.8(3) 2_766 2_766 ?
F1 F4 F3 131.9(4) 2_766 2_766 ?
B2 F4 F3 62.1(4) 2_766 2_766 ?
F1 F4 B2 76.4(3) 2_766 . ?
B2 F4 B2 54.9(3) 2_766 . ?
F3 F4 B2 75.8(3) 2_766 . ?

loop_
_geom_bond_atom_site_label_1
_geom_bond_atom_site_label_2
_geom_bond_distance
_geom_bond_site_symmetry_2
_geom_bond_publ_flag
Re1 C1 1.9832(13) . yes
Re1 C1 1.9832(13) 2_666 yes
Re1 C2 1.9902(11) 2_666 yes
Re1 C2 1.9903(11) . yes
Re1 P1 2.4324(2) 2_666 yes
Re1 P1 2.4324(2) . yes
P1 C9 1.8180(12) . ?
P1 C3 1.8267(10) . ?
P1 C15 1.8272(9) . ?
O1 C1 1.1270(18) . ?
O2 C2 1.1348(16) . ?
O3 C25 1.4689(15) . ?
O3 C28 1.4725(18) . ?
O3 B1 1.683(2) . ?
B1 C17 1.6156(16) . ?
B1 C21 1.6171(17) . ?
B1 C16 1.6240(15) . ?
C3 C8 1.3788(19) . ?
C3 C4 1.3832(19) . ?
C4 C5 1.397(2) . ?
C5 C6 1.366(4) . ?
C6 C7 1.352(3) . ?
C7 C8 1.400(2) . ?
C9 C14 1.377(2) . ?
C9 C10 1.3956(17) . ?
C10 C11 1.387(3) . ?
C11 C12 1.360(4) . ?
C12 C13 1.351(4) . ?
C13 C14 1.398(2) . ?
C15 C16 1.5397(16) . ?
C17 C18 1.544(2) . ?
C17 C24 1.5445(15) . ?
C18 C19 1.544(2) . ?
C19 C20 1.5467(17) . ?
C20 C21 1.546(2) . ?
C21 C22 1.5447(15) . ?
C22 C23 1.5379(16) . ?
C23 C24 1.5410(18) . ?
C25 C26 1.534(3) . ?
C26 C27 1.519(2) . ?
C27 C28 1.520(3) . ?
B2 B2 1.210(7) 2_766 ?
B2 F4 1.225(5) 2_766 ?
B2 F3 1.289(4) . ?
B2 F1 1.352(4) . ?
B2 F2 1.364(5) . ?
B2 F4 1.383(5) . ?
B2 F1 1.569(4) 2_766 ?
B2 F3 1.634(5) 2_766 ?
F1 F4 1.134(5) 2_766 ?
F1 F3 1.523(6) 2_766 ?
F1 B2 1.569(4) 2_766 ?
F3 F4 1.273(7) 2_766 ?
F3 F1 1.523(6) 2_766 ?
F3 B2 1.634(5) 2_766 ?
F4 F1 1.134(5) 2_766 ?
F4 B2 1.225(5) 2_766 ?
F4 F3 1.273(7) 2_766 ?
